data_1553903
loop_
_publ_author_name
'Shi, Xinzhe'
'Roisnel, Thierry'
'Soul\'e, Jean-Fran\,cois'
'Doucet, Henri'

_publ_section_title
;
 Synthesis of mono- and di-arylated acenaphthylenes and programmed access
 to dibenzo[j,l]fluoranthenes via palladium-catalysed C--H bond
 functionalisation
;
_journal_issue 3
_journal_name_full 'Organic Chemistry Frontiers'
_journal_page_first 398
_journal_paper_doi 10.1039/C7QO00799J
_journal_volume 5
_journal_year 2018
_chemical_compound_source 'synthesis as described'
_chemical_formula_moiety 'C24 H13 F'
_chemical_formula_sum 'C24 H13 F'
_chemical_formula_weight 320.34
_space_group_crystal_system monoclinic
_space_group_IT_number 14
_space_group_name_Hall '-P 2yn'
_space_group_name_H-M_alt 'P 1 21/n 1'
_atom_sites_solution_hydrogens geom
_audit_update_record
;
2017-06-02 deposited with the CCDC.
2017-10-11 downloaded from the CCDC.
;
_cell_angle_alpha 90
_cell_angle_beta 90.086(3)
_cell_angle_gamma 90
_cell_formula_units_Z 4
_cell_length_a 10.4684(7)
_cell_length_b 7.4280(4)
_cell_length_c 18.7773(11)
_cell_measurement_reflns_used 3463
_cell_measurement_temperature 150
_cell_measurement_theta_max 27.50
_cell_measurement_theta_min 2.95
_cell_measurement_wavelength 0.71073
_cell_volume 1460.11(15)
_computing_cell_refinement 'APEX3 (Bruker, 2015); SAINT (Bruker, 2014)'
_computing_data_collection 'SAINT (Bruker, 2014)'
_computing_data_reduction 'SAINT (Bruker, 2014)'
_computing_molecular_graphics 'SXGRAPH (Farrugia, 1999), Mercury (CSD, 2016)'
_computing_publication_material 'CRYSCALC (T. Roisnel, local program, 2017)'
_computing_structure_refinement 'SHELXL-2016/6 (Sheldrick, 2016)'
_computing_structure_solution 'SHELXT (Sheldrick, 2015)'
_diffrn_ambient_temperature 150
_diffrn_detector '(CMOS) PHOTON 100'
_diffrn_measured_fraction_theta_full 0.992
_diffrn_measured_fraction_theta_max 0.993
_diffrn_measurement_device_type 'D8 VENTURE Bruker AXS'
_diffrn_measurement_method 'rotation images'
_diffrn_radiation_monochromator 'multilayer monochromator'
_diffrn_radiation_probe x-ray
_diffrn_radiation_source 'Incoatec microfocus sealed tube'
_diffrn_radiation_type MoK\a
_diffrn_radiation_wavelength 0.71073
_diffrn_reflns_av_R_equivalents 0.0673
_diffrn_reflns_av_unetI/netI 0.0584
_diffrn_reflns_limit_h_max 13
_diffrn_reflns_limit_h_min -13
_diffrn_reflns_limit_k_max 8
_diffrn_reflns_limit_k_min -9
_diffrn_reflns_limit_l_max 23
_diffrn_reflns_limit_l_min -24
_diffrn_reflns_number 12886
_diffrn_reflns_theta_full 25.242
_diffrn_reflns_theta_max 27.484
_diffrn_reflns_theta_min 3.363
_exptl_absorpt_coefficient_mu 0.092
_exptl_absorpt_correction_T_max 0.996
_exptl_absorpt_correction_T_min 0.723
_exptl_absorpt_correction_type multi-scan
_exptl_absorpt_process_details
;
  [Sheldrick, G.M. (2014). SADABS Bruker AXS Inc., Madison, Wisconsin, USA]
;
_exptl_crystal_colour yellow
_exptl_crystal_density_diffrn 1.457
_exptl_crystal_description plate
_exptl_crystal_F_000 664
_exptl_crystal_size_max 0.390
_exptl_crystal_size_mid 0.340
_exptl_crystal_size_min 0.045
_refine_diff_density_max 0.623
_refine_diff_density_min -0.563
_refine_diff_density_rms 0.062
_refine_ls_extinction_method none
_refine_ls_goodness_of_fit_ref 1.047
_refine_ls_hydrogen_treatment constr
_refine_ls_matrix_type full
_refine_ls_number_parameters 230
_refine_ls_number_reflns 3338
_refine_ls_number_restraints 0
_refine_ls_restrained_S_all 1.047
_refine_ls_R_factor_all 0.0962
_refine_ls_R_factor_gt 0.0647
_refine_ls_shift/su_max 0.004
_refine_ls_shift/su_mean 0.001
_refine_ls_structure_factor_coef Fsqd
_refine_ls_weighting_details 'w=1/[\s^2^(Fo^2^)+(0.0668P)^2^+1.5977P] where P=(Fo^2^+2Fc^2^)/3'
_refine_ls_weighting_scheme calc
_refine_ls_wR_factor_gt 0.1592
_refine_ls_wR_factor_ref 0.1789
_reflns_Friedel_coverage 0.000
_reflns_number_gt 2348
_reflns_number_total 3338
_reflns_threshold_expression >2sigma(I)
_cod_data_source_file c7qo00799j2.cif
_cod_data_source_block SX2_556P
_cod_original_sg_symbol_H-M 'P 21/n'
_cod_database_code 1553903

loop_
_space_group_symop_operation_xyz
'x, y, z'
'-x+1/2, y+1/2, -z+1/2'
'-x, -y, -z'
'x-1/2, -y-1/2, z-1/2'

loop_
_atom_site_label
_atom_site_type_symbol
_atom_site_fract_x
_atom_site_fract_y
_atom_site_fract_z
_atom_site_U_iso_or_equiv
_atom_site_adp_type
_atom_site_occupancy
_atom_site_site_symmetry_order
_atom_site_calc_flag
_atom_site_refinement_flags_posn
_atom_site_refinement_flags_adp
_atom_site_refinement_flags_occupancy
_atom_site_disorder_assembly
_atom_site_disorder_group
C1 C 0.3973(2) 0.1902(3) 0.46823(12) 0.0247(5) Uani 1 1 d . . . . .
C2 C 0.2835(2) 0.1289(3) 0.43615(13) 0.0332(6) Uani 1 1 d . . . . .
H2 H 0.284957 0.087315 0.388312 0.040 Uiso 1 1 calc R U . A 1
C3A C 0.1710(3) 0.1286(4) 0.47323(14) 0.0407(7) Uani 0.595(3) 1 d . . P B 1
H3A H 0.095246 0.087019 0.450655 0.049 Uiso 0.595(3) 1 calc R U P B 1
C3B C 0.1710(3) 0.1286(4) 0.47323(14) 0.0407(7) Uani 0.405(3) 1 d . . P B 2
F4 F 0.0652(4) 0.0799(7) 0.4415(2) 0.0558(7) Uani 0.405(3) 1 d . . P B 2
C5 C 0.1656(3) 0.1882(4) 0.54322(14) 0.0412(7) Uani 1 1 d . . . . .
H5 H 0.087139 0.185925 0.568525 0.049 Uiso 1 1 calc R U . B 1
C6 C 0.2748(2) 0.2505(3) 0.57564(13) 0.0315(6) Uani 1 1 d . . . . .
H6 H 0.270664 0.292199 0.623411 0.038 Uiso 1 1 calc R U . . .
C7 C 0.3928(2) 0.2539(3) 0.53953(11) 0.0235(5) Uani 1 1 d . . . . .
C8 C 0.5084(2) 0.3177(3) 0.57184(11) 0.0217(5) Uani 1 1 d . . . . .
C9 C 0.5305(2) 0.3956(3) 0.64362(11) 0.0230(5) Uani 1 1 d . . . . .
C10 C 0.4587(2) 0.4345(3) 0.70307(12) 0.0297(5) Uani 1 1 d . . . . .
H10 H 0.370590 0.404410 0.704526 0.036 Uiso 1 1 calc R U . . .
C11 C 0.5178(3) 0.5199(4) 0.76206(12) 0.0338(6) Uani 1 1 d . . . . .
H11 H 0.467190 0.546592 0.802667 0.041 Uiso 1 1 calc R U . . .
C12 C 0.6443(3) 0.5656(3) 0.76312(12) 0.0313(6) Uani 1 1 d . . . . .
H12 H 0.679862 0.624784 0.803392 0.038 Uiso 1 1 calc R U . . .
C13 C 0.7219(2) 0.5239(3) 0.70356(12) 0.0270(5) Uani 1 1 d . . . . .
C14 C 0.8546(3) 0.5588(3) 0.69658(13) 0.0346(6) Uani 1 1 d . . . . .
H14 H 0.899922 0.617417 0.733839 0.041 Uiso 1 1 calc R U . . .
C15 C 0.9168(3) 0.5076(4) 0.63598(14) 0.0408(7) Uani 1 1 d . . . . .
H15 H 1.006252 0.527921 0.632738 0.049 Uiso 1 1 calc R U . . .
C16 C 0.8531(2) 0.4252(4) 0.57756(14) 0.0359(6) Uani 1 1 d . . . . .
H16 H 0.899438 0.391923 0.536135 0.043 Uiso 1 1 calc R U . . .
C17 C 0.7238(2) 0.3941(3) 0.58151(12) 0.0248(5) Uani 1 1 d . . . . .
C18 C 0.6621(2) 0.4406(3) 0.64588(11) 0.0238(5) Uani 1 1 d . . . . .
C19 C 0.6227(2) 0.3190(3) 0.53485(11) 0.0227(5) Uani 1 1 d . . . . .
C20 C 0.6295(2) 0.2593(3) 0.46229(12) 0.0244(5) Uani 1 1 d . . . . .
C21 C 0.7431(2) 0.2681(4) 0.42199(13) 0.0338(6) Uani 1 1 d . . . . .
H21 H 0.818165 0.315117 0.443526 0.041 Uiso 1 1 calc R U . . .
C22 C 0.7480(3) 0.2110(4) 0.35283(14) 0.0415(7) Uani 1 1 d . . . . .
H22 H 0.824785 0.220393 0.326197 0.050 Uiso 1 1 calc R U . B 1
C23A C 0.6387(3) 0.1390(4) 0.32237(13) 0.0385(6) Uani 0.595(3) 1 d . . P B 1
F24 F 0.6447(3) 0.0784(5) 0.25537(14) 0.0558(7) Uani 0.595(3) 1 d . . P B 1
C23B C 0.6387(3) 0.1390(4) 0.32237(13) 0.0385(6) Uani 0.405(3) 1 d . . P B 2
H23B H 0.642451 0.094836 0.274945 0.046 Uiso 0.405(3) 1 calc R U P B 2
C25 C 0.5254(2) 0.1296(3) 0.35852(12) 0.0314(6) Uani 1 1 d . . . . .
H25 H 0.452022 0.080782 0.335804 0.038 Uiso 1 1 calc R U . B 1
C26 C 0.5171(2) 0.1920(3) 0.42931(11) 0.0239(5) Uani 1 1 d . . . . .

loop_
_atom_site_aniso_label
_atom_site_aniso_U_11
_atom_site_aniso_U_22
_atom_site_aniso_U_33
_atom_site_aniso_U_23
_atom_site_aniso_U_13
_atom_site_aniso_U_12
C1 0.0323(12) 0.0204(10) 0.0214(11) 0.0061(8) -0.0065(9) -0.0041(9)
C2 0.0414(15) 0.0342(13) 0.0239(12) 0.0050(10) -0.0122(11) -0.0119(11)
C3A 0.0353(15) 0.0532(17) 0.0336(14) 0.0123(12) -0.0124(11) -0.0201(12)
C3B 0.0353(15) 0.0532(17) 0.0336(14) 0.0123(12) -0.0124(11) -0.0201(12)
F4 0.0446(14) 0.0897(19) 0.0330(12) -0.0144(12) -0.0059(10) -0.0068(13)
C5 0.0325(14) 0.0579(18) 0.0331(14) 0.0133(13) -0.0041(11) -0.0166(13)
C6 0.0295(13) 0.0402(14) 0.0248(12) 0.0062(10) -0.0018(10) -0.0084(10)
C7 0.0278(12) 0.0226(11) 0.0201(11) 0.0060(8) -0.0061(9) -0.0037(9)
C8 0.0260(11) 0.0204(10) 0.0186(10) 0.0042(8) -0.0039(8) -0.0004(8)
C9 0.0289(12) 0.0232(11) 0.0168(10) 0.0055(8) -0.0052(9) -0.0032(9)
C10 0.0325(13) 0.0363(13) 0.0202(11) 0.0043(9) -0.0014(9) -0.0033(10)
C11 0.0418(15) 0.0410(14) 0.0185(11) -0.0002(10) 0.0000(10) 0.0004(11)
C12 0.0469(15) 0.0279(12) 0.0189(11) 0.0019(9) -0.0102(10) -0.0034(10)
C13 0.0357(13) 0.0252(11) 0.0202(11) 0.0057(9) -0.0096(9) -0.0035(9)
C14 0.0382(14) 0.0385(14) 0.0270(12) 0.0065(10) -0.0160(11) -0.0106(11)
C15 0.0286(13) 0.0618(18) 0.0320(14) 0.0084(12) -0.0102(11) -0.0132(12)
C16 0.0269(13) 0.0550(17) 0.0259(12) 0.0021(11) -0.0053(10) -0.0027(11)
C17 0.0260(12) 0.0285(12) 0.0199(11) 0.0034(9) -0.0066(9) -0.0001(9)
C18 0.0286(12) 0.0236(11) 0.0193(10) 0.0050(8) -0.0059(9) -0.0013(9)
C19 0.0243(11) 0.0233(11) 0.0206(11) 0.0045(8) -0.0056(8) 0.0007(9)
C20 0.0256(11) 0.0264(11) 0.0212(11) 0.0016(9) -0.0045(9) 0.0060(9)
C21 0.0248(12) 0.0485(15) 0.0280(13) -0.0035(11) -0.0015(10) 0.0061(11)
C22 0.0353(14) 0.0613(18) 0.0279(13) -0.0069(12) 0.0017(11) 0.0150(13)
C23A 0.0463(16) 0.0480(16) 0.0213(12) -0.0088(11) -0.0040(11) 0.0165(12)
F24 0.0446(14) 0.0897(19) 0.0330(12) -0.0144(12) -0.0059(10) -0.0068(13)
C23B 0.0463(16) 0.0480(16) 0.0213(12) -0.0088(11) -0.0040(11) 0.0165(12)
C25 0.0382(14) 0.0325(13) 0.0236(12) -0.0030(10) -0.0111(10) 0.0062(10)
C26 0.0320(12) 0.0205(10) 0.0193(10) 0.0020(8) -0.0073(9) 0.0034(9)

loop_
_atom_type_symbol
_atom_type_description
_atom_type_scat_dispersion_real
_atom_type_scat_dispersion_imag
_atom_type_scat_source
C C 0.0033 0.0016 'International Tables Vol C Tables 4.2.6.8 and 6.1.1.4'
H H 0.0000 0.0000 'International Tables Vol C Tables 4.2.6.8 and 6.1.1.4'
F F 0.0171 0.0103 'International Tables Vol C Tables 4.2.6.8 and 6.1.1.4'

loop_
_geom_angle_atom_site_label_1
_geom_angle_atom_site_label_2
_geom_angle_atom_site_label_3
_geom_angle
C2 C1 C7 118.8(2)
C2 C1 C26 121.2(2)
C7 C1 C26 120.1(2)
C3B C2 C1 120.7(2)
C3A C2 C1 120.7(2)
C3A C2 H2 119.7
C1 C2 H2 119.7
C2 C3A C5 121.1(2)
C2 C3A H3A 119.4
C5 C3A H3A 119.4
F4 C3B C2 119.8(3)
F4 C3B C5 119.0(3)
C2 C3B C5 121.1(2)
C6 C5 C3A 119.5(3)
C6 C5 C3B 119.5(3)
C6 C5 H5 120.3
C3A C5 H5 120.3
C5 C6 C7 121.4(2)
C5 C6 H6 119.3
C7 C6 H6 119.3
C6 C7 C1 118.5(2)
C6 C7 C8 122.8(2)
C1 C7 C8 118.7(2)
C19 C8 C7 121.3(2)
C19 C8 C9 108.60(19)
C7 C8 C9 130.1(2)
C10 C9 C18 117.2(2)
C10 C9 C8 137.1(2)
C18 C9 C8 105.61(19)
C9 C10 C11 119.3(2)
C9 C10 H10 120.3
C11 C10 H10 120.3
C12 C11 C10 122.9(2)
C12 C11 H11 118.5
C10 C11 H11 118.5
C11 C12 C13 119.4(2)
C11 C12 H12 120.3
C13 C12 H12 120.3
C18 C13 C12 116.9(2)
C18 C13 C14 116.6(2)
C12 C13 C14 126.5(2)
C15 C14 C13 119.6(2)
C15 C14 H14 120.2
C13 C14 H14 120.2
C14 C15 C16 122.6(2)
C14 C15 H15 118.7
C16 C15 H15 118.7
C17 C16 C15 119.4(2)
C17 C16 H16 120.3
C15 C16 H16 120.3
C16 C17 C18 117.1(2)
C16 C17 C19 137.2(2)
C18 C17 C19 105.71(19)
C13 C18 C17 124.6(2)
C13 C18 C9 124.2(2)
C17 C18 C9 111.21(19)
C8 C19 C20 121.2(2)
C8 C19 C17 108.84(19)
C20 C19 C17 129.9(2)
C21 C20 C26 118.7(2)
C21 C20 C19 122.5(2)
C26 C20 C19 118.7(2)
C22 C21 C20 121.9(2)
C22 C21 H21 119.1
C20 C21 H21 119.1
C21 C22 C23B 118.6(3)
C21 C22 C23A 118.6(3)
C21 C22 H22 120.7
C23A C22 H22 120.7
F24 C23A C25 119.4(3)
F24 C23A C22 118.5(3)
C25 C23A C22 122.0(2)
C25 C23B C22 122.0(2)
C25 C23B H23B 119.0
C22 C23B H23B 119.0
C23B C25 C26 120.4(2)
C23A C25 C26 120.4(2)
C23A C25 H25 119.8
C26 C25 H25 119.8
C25 C26 C20 118.3(2)
C25 C26 C1 121.7(2)
C20 C26 C1 120.0(2)

loop_
_geom_bond_atom_site_label_1
_geom_bond_atom_site_label_2
_geom_bond_distance
C1 C2 1.409(3)
C1 C7 1.421(3)
C1 C26 1.452(3)
C2 C3B 1.370(4)
C2 C3A 1.370(4)
C2 H2 0.9500
C3A C5 1.388(4)
C3A H3A 0.9500
C3B F4 1.308(5)
C3B C5 1.388(4)
C5 C6 1.374(3)
C5 H5 0.9500
C6 C7 1.411(3)
C6 H6 0.9500
C7 C8 1.433(3)
C8 C19 1.384(3)
C8 C9 1.485(3)
C9 C10 1.377(3)
C9 C18 1.418(3)
C10 C11 1.417(3)
C10 H10 0.9500
C11 C12 1.367(4)
C11 H11 0.9500
C12 C13 1.418(4)
C12 H12 0.9500
C13 C18 1.395(3)
C13 C14 1.420(4)
C14 C15 1.366(4)
C14 H14 0.9500
C15 C16 1.422(3)
C15 H15 0.9500
C16 C17 1.375(3)
C16 H16 0.9500
C17 C18 1.414(3)
C17 C19 1.482(3)
C19 C20 1.435(3)
C20 C21 1.411(3)
C20 C26 1.420(3)
C21 C22 1.367(3)
C21 H21 0.9500
C22 C23B 1.386(4)
C22 C23A 1.386(4)
C22 H22 0.9500
C23A F24 1.338(4)
C23A C25 1.369(4)
C23B C25 1.369(4)
C23B H23B 0.9500
C25 C26 1.410(3)
C25 H25 0.9500

loop_
_geom_torsion_atom_site_label_1
_geom_torsion_atom_site_label_2
_geom_torsion_atom_site_label_3
_geom_torsion_atom_site_label_4
_geom_torsion
C7 C1 C2 C3B -0.8(4)
C26 C1 C2 C3B -179.7(2)
C7 C1 C2 C3A -0.8(4)
C26 C1 C2 C3A -179.7(2)
C1 C2 C3A C5 -0.1(4)
C1 C2 C3B F4 176.6(3)
C1 C2 C3B C5 -0.1(4)
C2 C3A C5 C6 0.8(4)
F4 C3B C5 C6 -175.9(4)
C2 C3B C5 C6 0.8(4)
C3A C5 C6 C7 -0.6(4)
C3B C5 C6 C7 -0.6(4)
C5 C6 C7 C1 -0.3(4)
C5 C6 C7 C8 -179.9(2)
C2 C1 C7 C6 1.0(3)
C26 C1 C7 C6 179.9(2)
C2 C1 C7 C8 -179.4(2)
C26 C1 C7 C8 -0.6(3)
C6 C7 C8 C19 179.9(2)
C1 C7 C8 C19 0.4(3)
C6 C7 C8 C9 -2.4(4)
C1 C7 C8 C9 178.0(2)
C19 C8 C9 C10 178.3(3)
C7 C8 C9 C10 0.4(4)
C19 C8 C9 C18 -0.2(2)
C7 C8 C9 C18 -178.0(2)
C18 C9 C10 C11 1.4(3)
C8 C9 C10 C11 -176.9(2)
C9 C10 C11 C12 -0.3(4)
C10 C11 C12 C13 -1.2(4)
C11 C12 C13 C18 1.4(3)
C11 C12 C13 C14 -178.8(2)
C18 C13 C14 C15 -1.2(3)
C12 C13 C14 C15 178.9(2)
C13 C14 C15 C16 2.2(4)
C14 C15 C16 C17 -0.3(4)
C15 C16 C17 C18 -2.5(4)
C15 C16 C17 C19 178.3(3)
C12 C13 C18 C17 178.1(2)
C14 C13 C18 C17 -1.7(3)
C12 C13 C18 C9 -0.2(3)
C14 C13 C18 C9 180.0(2)
C16 C17 C18 C13 3.6(3)
C19 C17 C18 C13 -176.9(2)
C16 C17 C18 C9 -177.9(2)
C19 C17 C18 C9 1.6(2)
C10 C9 C18 C13 -1.2(3)
C8 C9 C18 C13 177.6(2)
C10 C9 C18 C17 -179.7(2)
C8 C9 C18 C17 -0.9(2)
C7 C8 C19 C20 1.0(3)
C9 C8 C19 C20 -177.03(19)
C7 C8 C19 C17 179.21(19)
C9 C8 C19 C17 1.1(2)
C16 C17 C19 C8 177.6(3)
C18 C17 C19 C8 -1.7(2)
C16 C17 C19 C20 -4.4(4)
C18 C17 C19 C20 176.3(2)
C8 C19 C20 C21 176.5(2)
C17 C19 C20 C21 -1.2(4)
C8 C19 C20 C26 -2.3(3)
C17 C19 C20 C26 180.0(2)
C26 C20 C21 C22 -1.1(4)
C19 C20 C21 C22 -179.9(2)
C20 C21 C22 C23B -1.4(4)
C20 C21 C22 C23A -1.4(4)
C21 C22 C23A F24 -178.1(3)
C21 C22 C23A C25 2.4(4)
C21 C22 C23B C25 2.4(4)
C22 C23B C25 C26 -0.8(4)
F24 C23A C25 C26 179.7(3)
C22 C23A C25 C26 -0.8(4)
C23B C25 C26 C20 -1.8(3)
C23A C25 C26 C20 -1.8(3)
C23B C25 C26 C1 177.6(2)
C23A C25 C26 C1 177.6(2)
C21 C20 C26 C25 2.7(3)
C19 C20 C26 C25 -178.5(2)
C21 C20 C26 C1 -176.7(2)
C19 C20 C26 C1 2.1(3)
C2 C1 C26 C25 -1.2(3)
C7 C1 C26 C25 179.9(2)
C2 C1 C26 C20 178.2(2)
C7 C1 C26 C20 -0.7(3)
